data_4113269
loop_
_publ_author_name
'Andrew Nickel'
'Toru Maruyama'
'Haifeng Tang'
'Prescott D. Murphy'
'Blake Greene'
'Naeem Yusuff'
'John L. Wood'

_publ_contact_author
;
     Prof. John L. Wood
     Department of Chemistry
     Yale University
     225 Prospect St
     PO Box 208107
     New Haven, CT 06520-8107
     USA
;
_publ_contact_author_email john.wood@yale.edu
_publ_contact_author_fax '+203 432 6144'
_publ_contact_author_phone '+203 432 5991'
_publ_section_title
;
 Total Synthesis of Ingenol
;
_journal_name_full 'Journal of the American Chemical Society'
_journal_page_first 16300
_journal_page_last 16301
_journal_paper_doi 10.1021/ja044123l
_journal_volume 126
_journal_year 2004
_chemical_absolute_configuration ad
_chemical_formula_sum 'C29 H36 O6 S'
_chemical_formula_weight 512.64
_chemical_name_systematic
; 
 ? 
;
_space_group_IT_number 4
_symmetry_cell_setting monoclinic
_symmetry_space_group_name_Hall 'P 2yb'
_symmetry_space_group_name_H-M 'P 1 21 1'
_atom_sites_solution_hydrogens geom
_atom_sites_solution_primary direct
_atom_sites_solution_secondary difmap
_audit_creation_method SHELXL-97
_cell_angle_alpha 90.00
_cell_angle_beta 100.55(3)
_cell_angle_gamma 90.00
_cell_formula_units_Z 2
_cell_length_a 11.738(2)
_cell_length_b 7.3775(15)
_cell_length_c 15.207(3)
_cell_measurement_temperature 173(2)
_cell_volume 1294.6(4)
_computing_cell_refinement Denzo
_computing_data_collection 'Nonius Collect'
_computing_data_reduction Denzo
_computing_molecular_graphics XP
_computing_publication_material XCIF
_computing_structure_refinement 'SHELXL-97 (Sheldrick, 1997)'
_computing_structure_solution 'SHELXS-97 (Sheldrick, 1990)'
_diffrn_ambient_temperature 173(2)
_diffrn_measured_fraction_theta_full 0.995
_diffrn_measured_fraction_theta_max 0.995
_diffrn_measurement_device_type 'Nonius KappaCCD'
_diffrn_measurement_method '\w scans'
_diffrn_radiation_monochromator graphite
_diffrn_radiation_source 'fine-focus sealed tube'
_diffrn_radiation_type MoK\a
_diffrn_radiation_wavelength 0.71073
_diffrn_reflns_av_R_equivalents 0.0000
_diffrn_reflns_av_sigmaI/netI 0.1390
_diffrn_reflns_limit_h_max 15
_diffrn_reflns_limit_h_min -15
_diffrn_reflns_limit_k_max 9
_diffrn_reflns_limit_k_min -9
_diffrn_reflns_limit_l_max 20
_diffrn_reflns_limit_l_min -20
_diffrn_reflns_number 5866
_diffrn_reflns_theta_full 28.30
_diffrn_reflns_theta_max 28.30
_diffrn_reflns_theta_min 2.42
_exptl_absorpt_coefficient_mu 0.167
_exptl_absorpt_correction_T_max 0.9867
_exptl_absorpt_correction_T_min 0.9673
_exptl_absorpt_correction_type none
_exptl_crystal_colour colorless
_exptl_crystal_density_diffrn 1.315
_exptl_crystal_description needle
_exptl_crystal_F_000 548
_exptl_crystal_size_max 0.20
_exptl_crystal_size_mid 0.08
_exptl_crystal_size_min 0.08
_refine_diff_density_max 0.316
_refine_diff_density_min -0.403
_refine_diff_density_rms 0.075
_refine_ls_abs_structure_details 'Flack H D (1983), Acta Cryst. A39, 876-881'
_refine_ls_abs_structure_Flack 0.04(11)
_refine_ls_extinction_method none
_refine_ls_goodness_of_fit_ref 1.033
_refine_ls_hydrogen_treatment mixed
_refine_ls_matrix_type full
_refine_ls_number_parameters 329
_refine_ls_number_reflns 5866
_refine_ls_number_restraints 1
_refine_ls_restrained_S_all 1.033
_refine_ls_R_factor_all 0.1404
_refine_ls_R_factor_gt 0.0695
_refine_ls_shift/su_max 0.000
_refine_ls_shift/su_mean 0.000
_refine_ls_structure_factor_coef Fsqd
_refine_ls_weighting_details 'calc w=1/[\s^2^(Fo^2^)+(0.0700P)^2^+0.0000P] where P=(Fo^2^+2Fc^2^)/3'
_refine_ls_weighting_scheme calc
_refine_ls_wR_factor_gt 0.1250
_refine_ls_wR_factor_ref 0.1535
_reflns_number_gt 3604
_reflns_number_total 5866
_reflns_threshold_expression >2sigma(I)
_cod_data_source_file ja044123lsi20040927_034350.cif
_cod_data_source_block an04
_cod_original_cell_volume 1294.7(4)
_cod_database_code 4113269

loop_
_symmetry_equiv_pos_as_xyz
'x, y, z'
'-x, y+1/2, -z'

loop_
_atom_site_label
_atom_site_type_symbol
_atom_site_fract_x
_atom_site_fract_y
_atom_site_fract_z
_atom_site_U_iso_or_equiv
_atom_site_adp_type
_atom_site_occupancy
_atom_site_symmetry_multiplicity
_atom_site_calc_flag
_atom_site_refinement_flags
S1 S 0.37850(8) 0.34669(14) 0.53084(6) 0.0229(2) Uani 1 1 d .
O1 O 0.1702(2) 0.8705(4) 0.35516(18) 0.0322(7) Uani 1 1 d .
O2 O 0.4064(2) 0.6725(4) 0.09381(17) 0.0278(7) Uani 1 1 d .
O3 O 0.2827(2) 0.4909(3) 0.15364(16) 0.0233(6) Uani 1 1 d .
O4 O 0.4648(2) 0.4202(4) 0.31736(18) 0.0254(6) Uani 1 1 d .
H4 H 0.525(4) 0.494(8) 0.355(3) 0.068(17) Uiso 1 1 d .
O5 O 0.3803(2) 0.1953(4) 0.59129(17) 0.0273(7) Uani 1 1 d .
O6 O 0.4859(2) 0.4416(4) 0.52915(18) 0.0282(7) Uani 1 1 d .
C1 C 0.1787(3) 0.7671(6) 0.2947(3) 0.0239(9) Uani 1 1 d .
C2 C 0.2519(3) 0.7974(5) 0.2243(3) 0.0241(10) Uani 1 1 d .
C3 C 0.1630(3) 0.8519(6) 0.1364(3) 0.0263(9) Uani 1 1 d .
H3A H 0.2069 0.8444 0.0861 0.032 Uiso 1 1 calc R
C4 C 0.0499(3) 0.7413(6) 0.1064(3) 0.0283(10) Uani 1 1 d .
H4A H 0.0125 0.7861 0.0467 0.034 Uiso 1 1 calc R
H4B H 0.0720 0.6134 0.0989 0.034 Uiso 1 1 calc R
C5 C -0.0416(3) 0.7438(6) 0.1673(3) 0.0280(10) Uani 1 1 d .
H5A H -0.0868 0.8589 0.1660 0.034 Uiso 1 1 calc R
C6 C -0.0143(3) 0.6500(6) 0.2584(3) 0.0265(10) Uani 1 1 d .
H6A H -0.0427 0.7121 0.3087 0.032 Uiso 1 1 calc R
C7 C 0.1104(3) 0.5919(5) 0.2764(3) 0.0239(9) Uani 1 1 d .
H7A H 0.1258 0.5492 0.2172 0.029 Uiso 1 1 calc R
C8 C 0.1286(4) 1.0525(6) 0.1428(3) 0.0390(12) Uani 1 1 d .
H8A H 0.0735 1.0865 0.0889 0.059 Uiso 1 1 calc R
H8B H 0.1979 1.1287 0.1482 0.059 Uiso 1 1 calc R
H8C H 0.0926 1.0698 0.1955 0.059 Uiso 1 1 calc R
C9 C -0.1059(3) 0.5745(6) 0.1851(3) 0.0283(10) Uani 1 1 d .
C10 C -0.2297(3) 0.5989(7) 0.1973(3) 0.0428(13) Uani 1 1 d .
H10A H -0.2373 0.7149 0.2271 0.064 Uiso 1 1 calc R
H10B H -0.2510 0.4999 0.2341 0.064 Uiso 1 1 calc R
H10C H -0.2810 0.5978 0.1388 0.064 Uiso 1 1 calc R
C11 C -0.0873(4) 0.3965(6) 0.1402(3) 0.0418(13) Uani 1 1 d .
H11A H -0.0061 0.3873 0.1331 0.063 Uiso 1 1 calc R
H11B H -0.1377 0.3914 0.0813 0.063 Uiso 1 1 calc R
H11C H -0.1059 0.2958 0.1771 0.063 Uiso 1 1 calc R
C12 C 0.3289(3) 0.6200(5) 0.2209(2) 0.0198(9) Uani 1 1 d .
C13 C 0.4364(3) 0.6964(5) 0.1899(2) 0.0242(9) Uani 1 1 d .
H13A H 0.5080 0.6277 0.2161 0.029 Uiso 1 1 calc R
C14 C 0.4439(3) 0.8902(5) 0.2181(3) 0.0249(10) Uani 1 1 d .
C15 C 0.3447(3) 0.9406(6) 0.2431(2) 0.0252(9) Uani 1 1 d .
H15A H 0.3342 1.0543 0.2699 0.030 Uiso 1 1 calc R
C16 C 0.5525(3) 0.9952(6) 0.2237(3) 0.0313(10) Uani 1 1 d .
H16A H 0.5403 1.1191 0.2434 0.047 Uiso 1 1 calc R
H16B H 0.5749 0.9987 0.1648 0.047 Uiso 1 1 calc R
H16C H 0.6141 0.9374 0.2668 0.047 Uiso 1 1 calc R
C17 C 0.3492(3) 0.5028(6) 0.0811(3) 0.0280(10) Uani 1 1 d .
C18 C 0.4329(3) 0.3468(6) 0.0882(3) 0.0352(10) Uani 1 1 d .
H18A H 0.4858 0.3521 0.1460 0.053 Uiso 1 1 calc R
H18B H 0.4774 0.3544 0.0398 0.053 Uiso 1 1 calc R
H18C H 0.3899 0.2323 0.0835 0.053 Uiso 1 1 calc R
C19 C 0.2658(4) 0.5042(7) -0.0076(3) 0.0363(11) Uani 1 1 d .
H19A H 0.2132 0.6080 -0.0096 0.054 Uiso 1 1 calc R
H19B H 0.2206 0.3917 -0.0141 0.054 Uiso 1 1 calc R
H19C H 0.3094 0.5139 -0.0565 0.054 Uiso 1 1 calc R
C20 C 0.3633(3) 0.5298(5) 0.3164(3) 0.0225(9) Uani 1 1 d .
H20A H 0.3870 0.6310 0.3597 0.027 Uiso 1 1 calc R
C21 C 0.2758(3) 0.4157(5) 0.3553(3) 0.0221(9) Uani 1 1 d .
C22 C 0.1622(3) 0.4485(6) 0.3419(3) 0.0252(9) Uani 1 1 d .
H22A H 0.1139 0.3813 0.3739 0.030 Uiso 1 1 calc R
C23 C 0.3207(3) 0.2671(5) 0.4206(3) 0.0236(9) Uani 1 1 d .
H23A H 0.3819 0.1996 0.3975 0.028 Uiso 1 1 calc R
H23B H 0.2567 0.1814 0.4240 0.028 Uiso 1 1 calc R
C24 C 0.2765(3) 0.5054(6) 0.5562(2) 0.0231(9) Uani 1 1 d .
C25 C 0.3000(3) 0.6882(6) 0.5527(3) 0.0274(10) Uani 1 1 d .
H25A H 0.3695 0.7285 0.5353 0.033 Uiso 1 1 calc R
C26 C 0.2218(4) 0.8118(6) 0.5748(3) 0.0388(12) Uani 1 1 d .
H26A H 0.2370 0.9381 0.5729 0.047 Uiso 1 1 calc R
C27 C 0.1217(4) 0.7512(7) 0.5995(4) 0.0476(14) Uani 1 1 d .
H27A H 0.0684 0.8368 0.6153 0.057 Uiso 1 1 calc R
C28 C 0.0967(4) 0.5699(7) 0.6019(4) 0.0474(13) Uani 1 1 d .
H28A H 0.0263 0.5306 0.6180 0.057 Uiso 1 1 calc R
C29 C 0.1754(3) 0.4447(6) 0.5807(3) 0.0342(11) Uani 1 1 d .
H29A H 0.1600 0.3186 0.5829 0.041 Uiso 1 1 calc R

loop_
_atom_site_aniso_label
_atom_site_aniso_U_11
_atom_site_aniso_U_22
_atom_site_aniso_U_33
_atom_site_aniso_U_23
_atom_site_aniso_U_13
_atom_site_aniso_U_12
S1 0.0209(5) 0.0244(6) 0.0231(5) 0.0014(5) 0.0026(4) 0.0005(5)
O1 0.0345(16) 0.0357(19) 0.0279(16) -0.0073(15) 0.0097(13) 0.0044(14)
O2 0.0353(16) 0.0262(17) 0.0239(15) 0.0001(13) 0.0106(12) -0.0024(13)
O3 0.0276(14) 0.0224(16) 0.0213(14) -0.0040(12) 0.0081(12) -0.0022(12)
O4 0.0214(14) 0.0257(16) 0.0298(16) 0.0030(13) 0.0069(12) 0.0039(12)
O5 0.0343(16) 0.0235(17) 0.0230(15) 0.0059(13) 0.0022(12) 0.0055(13)
O6 0.0175(14) 0.0327(18) 0.0349(17) -0.0043(14) 0.0062(12) -0.0053(13)
C1 0.021(2) 0.027(2) 0.022(2) -0.0002(18) -0.0015(18) 0.0065(18)
C2 0.023(2) 0.024(3) 0.025(2) -0.0014(17) 0.0036(17) 0.0023(16)
C3 0.028(2) 0.026(2) 0.025(2) 0.003(2) 0.0034(17) 0.005(2)
C4 0.030(2) 0.027(3) 0.025(2) 0.0021(18) -0.0025(19) 0.0055(18)
C5 0.027(2) 0.025(2) 0.030(2) 0.0019(19) 0.0010(19) 0.0058(18)
C6 0.021(2) 0.029(3) 0.030(2) -0.0027(19) 0.0039(17) 0.0074(18)
C7 0.026(2) 0.028(2) 0.019(2) -0.0002(18) 0.0068(17) 0.0023(18)
C8 0.037(3) 0.037(3) 0.039(3) 0.009(2) -0.002(2) 0.008(2)
C9 0.019(2) 0.035(3) 0.030(2) 0.000(2) 0.0018(17) 0.0031(18)
C10 0.025(2) 0.056(4) 0.045(3) 0.003(3) 0.001(2) 0.001(2)
C11 0.036(2) 0.042(3) 0.046(3) -0.009(2) 0.005(2) -0.006(2)
C12 0.021(2) 0.016(2) 0.022(2) -0.0031(16) 0.0020(16) -0.0014(16)
C13 0.027(2) 0.024(2) 0.021(2) 0.0036(18) 0.0044(18) 0.0020(18)
C14 0.030(2) 0.022(3) 0.022(2) 0.0034(16) 0.0019(17) 0.0009(17)
C15 0.030(2) 0.020(2) 0.025(2) 0.0002(18) 0.0039(18) -0.0025(19)
C16 0.029(2) 0.027(3) 0.038(3) -0.001(2) 0.0061(19) -0.0024(19)
C17 0.033(2) 0.028(3) 0.024(2) -0.0011(19) 0.0077(18) 0.003(2)
C18 0.043(2) 0.028(2) 0.037(2) -0.003(2) 0.014(2) 0.003(2)
C19 0.042(3) 0.042(3) 0.025(2) -0.004(2) 0.006(2) 0.003(2)
C20 0.0161(19) 0.025(2) 0.025(2) -0.0058(18) 0.0008(16) 0.0042(17)
C21 0.020(2) 0.024(2) 0.023(2) -0.0026(17) 0.0037(16) -0.0003(17)
C22 0.028(2) 0.023(2) 0.025(2) 0.0021(18) 0.0054(18) -0.0011(18)
C23 0.025(2) 0.021(2) 0.023(2) 0.0012(17) -0.0007(18) -0.0009(17)
C24 0.021(2) 0.026(2) 0.023(2) 0.0012(18) 0.0051(17) -0.0031(18)
C25 0.018(2) 0.031(3) 0.034(2) 0.003(2) 0.0065(18) -0.0012(18)
C26 0.039(3) 0.026(3) 0.053(3) -0.002(2) 0.013(2) 0.006(2)
C27 0.036(3) 0.038(3) 0.076(4) -0.007(3) 0.030(3) 0.009(2)
C28 0.034(3) 0.041(3) 0.074(4) -0.003(3) 0.028(2) 0.002(2)
C29 0.033(2) 0.033(3) 0.040(3) 0.006(2) 0.014(2) -0.003(2)

loop_
_atom_type_symbol
_atom_type_description
_atom_type_scat_dispersion_real
_atom_type_scat_dispersion_imag
_atom_type_scat_source
C C 0.0033 0.0016 'International Tables Vol C Tables 4.2.6.8 and 6.1.1.4'
H H 0.0000 0.0000 'International Tables Vol C Tables 4.2.6.8 and 6.1.1.4'
O O 0.0106 0.0060 'International Tables Vol C Tables 4.2.6.8 and 6.1.1.4'
S S 0.1246 0.1234 'International Tables Vol C Tables 4.2.6.8 and 6.1.1.4'

loop_
_geom_angle_atom_site_label_1
_geom_angle_atom_site_label_2
_geom_angle_atom_site_label_3
_geom_angle
O5 S1 O6 118.32(16)
O5 S1 C24 107.75(18)
O6 S1 C24 108.11(18)
O5 S1 C23 107.57(18)
O6 S1 C23 108.94(18)
C24 S1 C23 105.44(18)
C17 O2 C13 105.4(3)
C12 O3 C17 108.3(3)
H4 O4 C20 102(3)
O1 C1 C2 125.6(4)
O1 C1 C7 124.1(4)
C2 C1 C7 110.2(3)
C15 C2 C1 117.1(3)
C15 C2 C3 108.9(3)
C1 C2 C3 105.2(3)
C15 C2 C12 100.8(3)
C1 C2 C12 107.5(3)
C3 C2 C12 118.0(3)
C8 C3 C4 107.7(3)
C8 C3 C2 109.2(3)
C4 C3 C2 120.6(3)
C5 C4 C3 117.9(3)
C9 C5 C6 59.4(3)
C9 C5 C4 121.6(4)
C6 C5 C4 119.1(3)
C7 C6 C9 124.7(4)
C7 C6 C5 109.3(3)
C9 C6 C5 59.6(3)
C6 C7 C22 125.7(4)
C6 C7 C1 104.8(3)
C22 C7 C1 109.9(3)
C6 C9 C10 116.0(4)
C6 C9 C5 60.9(3)
C10 C9 C5 116.6(4)
C6 C9 C11 120.8(4)
C10 C9 C11 112.4(4)
C5 C9 C11 121.2(4)
O3 C12 C13 104.6(3)
O3 C12 C20 112.1(3)
C13 C12 C20 110.6(3)
O3 C12 C2 115.2(3)
C13 C12 C2 102.2(3)
C20 C12 C2 111.4(3)
O2 C13 C14 113.4(3)
O2 C13 C12 101.7(3)
C14 C13 C12 105.9(3)
C15 C14 C16 128.3(4)
C15 C14 C13 109.8(3)
C16 C14 C13 121.6(4)
C14 C15 C2 112.7(4)
O2 C17 O3 104.8(3)
O2 C17 C18 112.3(3)
O3 C17 C18 109.3(3)
O2 C17 C19 109.2(3)
O3 C17 C19 108.9(3)
C18 C17 C19 112.1(4)
O4 C20 C21 107.5(3)
O4 C20 C12 108.5(3)
C21 C20 C12 120.7(3)
C22 C21 C23 116.9(4)
C22 C21 C20 124.4(4)
C23 C21 C20 118.5(3)
C21 C22 C7 120.0(4)
C21 C23 S1 113.9(3)
C25 C24 C29 121.0(4)
C25 C24 S1 119.4(3)
C29 C24 S1 119.6(3)
C26 C25 C24 119.3(4)
C27 C26 C25 119.5(4)
C28 C27 C26 121.6(4)
C27 C28 C29 119.3(4)
C24 C29 C28 119.3(4)

loop_
_geom_bond_atom_site_label_1
_geom_bond_atom_site_label_2
_geom_bond_distance
S1 O5 1.444(3)
S1 O6 1.447(3)
S1 C24 1.767(4)
S1 C23 1.789(4)
O1 C1 1.213(5)
O2 C17 1.417(5)
O2 C13 1.450(4)
O3 C12 1.430(4)
O3 C17 1.466(5)
O4 H4 0.99(5)
O4 C20 1.438(4)
C1 C2 1.508(6)
C1 C7 1.519(6)
C2 C15 1.507(5)
C2 C3 1.589(5)
C2 C12 1.597(5)
C3 C8 1.542(6)
C3 C4 1.554(6)
C4 C5 1.542(6)
C5 C9 1.510(6)
C5 C6 1.529(6)
C6 C7 1.501(5)
C6 C9 1.507(5)
C7 C22 1.504(5)
C9 C10 1.509(6)
C9 C11 1.514(6)
C12 C13 1.532(5)
C12 C20 1.582(5)
C13 C14 1.490(6)
C14 C15 1.342(5)
C14 C16 1.481(5)
C17 C18 1.504(6)
C17 C19 1.514(5)
C20 C21 1.528(5)
C21 C22 1.334(5)
C21 C23 1.507(5)
C24 C25 1.380(6)
C24 C29 1.381(5)
C25 C26 1.379(6)
C26 C27 1.372(6)
C27 C28 1.371(7)
C28 C29 1.385(6)
